data_7004345
loop_
_publ_author_name
'Wu, Hua'
'Dong, Xian-Wu'
'Liu, Hai-Yan'
'Ma, Jian-Fang'
'Li, Shun-Li'
'Yang, Jin'
'Liu, Ying-Ying'
'Su, Zhong-Min'

_publ_section_title
;
 Influence of anionic sulfonate-containing co-ligands on the solid
 structures of silver complexes supported by 4,4&#x2032;-bipyridine
 bridges
;
_journal_issue 39
_journal_name_full 'Dalton Transactions'
_journal_page_first 5331
_journal_page_last 5341
_journal_paper_doi 10.1039/b806195e
_journal_year 2008
_chemical_formula_moiety '2(C10 H8 Ag N2), C7 H4 O6 S, 3(H2 O)'
_chemical_formula_sum 'C27 H26 Ag2 N4 O9 S'
_chemical_formula_weight 798.32
_chemical_name_systematic
;
?
;
_space_group_IT_number 11
_symmetry_cell_setting monoclinic
_symmetry_space_group_name_Hall '-P 2yb'
_symmetry_space_group_name_H-M 'P 1 21/m 1'
_atom_sites_solution_hydrogens geom
_atom_sites_solution_primary direct
_atom_sites_solution_secondary difmap
_audit_creation_method SHELXL-97
_cell_angle_alpha 90.00
_cell_angle_beta 108.06(3)
_cell_angle_gamma 90.00
_cell_formula_units_Z 2
_cell_length_a 7.3615(2)
_cell_length_b 17.614(4)
_cell_length_c 11.267(2)
_cell_measurement_reflns_used Total
_cell_measurement_temperature 293(2)
_cell_measurement_theta_max 27.5
_cell_measurement_theta_min 1.9
_cell_volume 1389.0(5)
_computing_cell_refinement PROCESS-AUTO
_computing_data_collection PROCESS-AUTO
_computing_data_reduction PROCESS-AUTO
_computing_molecular_graphics 'SHELXTL-PLUS (Sheldrick, 1990)'
_computing_publication_material SHELXL-97
_computing_structure_refinement 'SHELXL-97 (Sheldrick, 1997)'
_computing_structure_solution 'SHELXS-97 (Sheldrick, 1997)'
_diffrn_ambient_temperature 293(2)
_diffrn_detector_area_resol_mean 10.0
_diffrn_measured_fraction_theta_full 1.000
_diffrn_measured_fraction_theta_max 0.999
_diffrn_measurement_device_type 'Rigaku RAXIS-RAPID'
_diffrn_measurement_method '\w scan'
_diffrn_radiation_monochromator graphite
_diffrn_radiation_source 'fine-focus sealed tube'
_diffrn_radiation_type MoK\a
_diffrn_radiation_wavelength 0.71073
_diffrn_reflns_av_R_equivalents 0.0277
_diffrn_reflns_av_sigmaI/netI 0.0188
_diffrn_reflns_limit_h_max 9
_diffrn_reflns_limit_h_min -9
_diffrn_reflns_limit_k_max 22
_diffrn_reflns_limit_k_min -22
_diffrn_reflns_limit_l_max 14
_diffrn_reflns_limit_l_min -14
_diffrn_reflns_number 13545
_diffrn_reflns_theta_full 25.00
_diffrn_reflns_theta_max 27.48
_diffrn_reflns_theta_min 1.90
_diffrn_standards_number 3287
_exptl_absorpt_coefficient_mu 1.548
_exptl_absorpt_correction_T_max 0.635
_exptl_absorpt_correction_T_min 0.605
_exptl_absorpt_correction_type multi-scan
_exptl_absorpt_process_details 'ABSCOR (Higashi, 1995)'
_exptl_crystal_colour colorless
_exptl_crystal_density_diffrn 1.909
_exptl_crystal_density_method 'not measured'
_exptl_crystal_description block
_exptl_crystal_F_000 796
_exptl_crystal_size_max 0.333
_exptl_crystal_size_mid 0.313
_exptl_crystal_size_min 0.296
_refine_diff_density_max 0.388
_refine_diff_density_min -0.439
_refine_diff_density_rms 0.102
_refine_ls_extinction_coef 0.0062(4)
_refine_ls_extinction_expression Fc^*^=kFc[1+0.001xFc^2^\l^3^/sin(2\q)]^-1/4^
_refine_ls_extinction_method SHELXL
_refine_ls_goodness_of_fit_ref 1.055
_refine_ls_hydrogen_treatment mixed
_refine_ls_matrix_type full
_refine_ls_number_parameters 227
_refine_ls_number_reflns 3287
_refine_ls_number_restraints 7
_refine_ls_restrained_S_all 1.056
_refine_ls_R_factor_all 0.0326
_refine_ls_R_factor_gt 0.0256
_refine_ls_shift/su_max 0.000
_refine_ls_shift/su_mean 0.000
_refine_ls_structure_factor_coef Fsqd
_refine_ls_weighting_details 'calc w=1/[\s^2^(Fo^2^)+(0.0340P)^2^+0.6621P] where P=(Fo^2^+2Fc^2^)/3'
_refine_ls_weighting_scheme calc
_refine_ls_wR_factor_gt 0.0636
_refine_ls_wR_factor_ref 0.0661
_reflns_number_gt 2836
_reflns_number_total 3287
_reflns_threshold_expression >2sigma(I)
_cod_data_source_file b806195e.txt
_cod_data_source_block Compd3
_cod_depositor_comments
;
The following automatic conversions were performed:
'_symmetry_cell_setting' value 'Monoclinic' changed to 'monoclinic'
according to '/home/saulius/struct/CIF-dictionaries/cif_core.dic'
dictionary named 'cif_core.dic' version 2.4.1 from 2010-06-29.

Automatic conversion script
Id: cif_fix_enum 1527 2010-12-29 10:47:43Z saulius 
;
_cod_original_cell_volume 1388.9(5)
_cod_original_sg_symbol_Hall '-P 2yb '
_cod_original_sg_symbol_H-M 'P 21/m'
_cod_database_code 7004345

loop_
_symmetry_equiv_pos_as_xyz
'x, y, z'
'-x, y+1/2, -z'
'-x, -y, -z'
'x, -y-1/2, z'

loop_
_atom_site_label
_atom_site_type_symbol
_atom_site_fract_x
_atom_site_fract_y
_atom_site_fract_z
_atom_site_U_iso_or_equiv
_atom_site_adp_type
_atom_site_occupancy
_atom_site_symmetry_multiplicity
_atom_site_calc_flag
_atom_site_refinement_flags
_atom_site_disorder_assembly
_atom_site_disorder_group
Ag1 Ag 0.15175(2) 0.513079(11) -0.081356(14) 0.04461(9) Uani 1 1 d . . .
C1 C 0.6568(4) 0.2500 0.2209(3) 0.0356(6) Uani 1 2 d S . .
C2 C 0.4607(5) 0.2500 0.2041(3) 0.0448(8) Uani 1 2 d S . .
H2 H 0.3745 0.2500 0.1238 0.054 Uiso 1 2 calc SR . .
C3 C 0.3947(5) 0.2500 0.3050(4) 0.0505(9) Uani 1 2 d S . .
H3 H 0.2638 0.2500 0.2925 0.061 Uiso 1 2 calc SR . .
C4 C 0.5201(5) 0.2500 0.4256(4) 0.0437(8) Uani 1 2 d S . .
C5 C 0.7191(4) 0.2500 0.4447(3) 0.0359(6) Uani 1 2 d S . .
C6 C 0.7835(4) 0.2500 0.3409(3) 0.0326(6) Uani 1 2 d S . .
H6 H 0.9142 0.2500 0.3523 0.039 Uiso 1 2 calc SR . .
C7 C 0.8585(5) 0.2500 0.5742(3) 0.0431(7) Uani 1 2 d S . .
C8 C 0.4250(3) 0.45304(14) 0.1620(2) 0.0450(5) Uani 1 1 d . . .
H8A H 0.3821 0.4073 0.1217 0.054 Uiso 1 1 calc R . .
C9 C 0.5481(3) 0.45060(12) 0.2819(2) 0.0429(5) Uani 1 1 d . . .
H9A H 0.5876 0.4041 0.3202 0.052 Uiso 1 1 calc R . .
C10 C 0.6135(3) 0.51733(11) 0.34570(18) 0.0298(4) Uani 1 1 d . . .
C11 C 0.5554(4) 0.58383(13) 0.2803(2) 0.0529(7) Uani 1 1 d . . .
H11A H 0.5995 0.6303 0.3174 0.063 Uiso 1 1 calc R . .
C12 C 0.4316(4) 0.58162(14) 0.1596(2) 0.0543(7) Uani 1 1 d . . .
H12A H 0.3940 0.6273 0.1180 0.065 Uiso 1 1 calc R . .
C13 C 0.7765(4) 0.45030(13) 0.5465(2) 0.0444(5) Uani 1 1 d . . .
H13A H 0.7270 0.4045 0.5090 0.053 Uiso 1 1 calc R . .
C14 C 0.8891(4) 0.45091(13) 0.6694(2) 0.0441(5) Uani 1 1 d . . .
H14A H 0.9138 0.4052 0.7128 0.053 Uiso 1 1 calc R . .
C15 C 0.9246(3) 0.57923(13) 0.6637(2) 0.0449(5) Uani 1 1 d . . .
H15A H 0.9740 0.6243 0.7039 0.054 Uiso 1 1 calc R . .
C16 C 0.8141(3) 0.58273(12) 0.5399(2) 0.0414(5) Uani 1 1 d . . .
H16A H 0.7923 0.6291 0.4985 0.050 Uiso 1 1 calc R . .
C17 C 0.7357(3) 0.51691(11) 0.47758(18) 0.0283(4) Uani 1 1 d . . .
N1 N 0.9644(3) 0.51467(10) 0.72902(16) 0.0344(4) Uani 1 1 d . . .
N2 N 0.3634(3) 0.51748(11) 0.10009(17) 0.0381(4) Uani 1 1 d . . .
O1 O 0.5859(4) 0.2500 -0.0190(2) 0.0670(8) Uani 1 2 d S . .
O2 O 0.8584(3) 0.31814(13) 0.10363(18) 0.0747(7) Uani 1 1 d . . .
O3 O 0.7857(4) 0.2500 0.6627(2) 0.0640(7) Uani 1 2 d S . .
O4 O 1.0326(4) 0.2500 0.5878(2) 0.0578(7) Uani 1 2 d S . .
O5 O 0.4546(4) 0.2500 0.5239(3) 0.0622(7) Uani 1 2 d SD . .
OW1 O 0.2088(4) 0.2500 0.8356(3) 0.0687(8) Uani 1 2 d SD . .
OW2 O 0.0803(3) 0.36690(11) 0.9534(2) 0.0630(5) Uani 1 1 d D . .
S1 S 0.74595(12) 0.2500 0.09221(7) 0.03840(18) Uani 1 2 d S . .
H7A H 0.550(5) 0.2500 0.589(4) 0.058 Uiso 1 2 d SD . .
HW1A H 0.184(4) 0.2500 0.7567(10) 0.058 Uiso 1 2 d SD . .
HW1B H 0.3304(15) 0.2500 0.859(3) 0.058 Uiso 1 2 d SD . .
HW2A H 0.115(4) 0.3289(10) 0.921(2) 0.058 Uiso 1 1 d D . .
HW2B H 0.011(3) 0.3468(13) 0.993(2) 0.058 Uiso 1 1 d D . .

loop_
_atom_site_aniso_label
_atom_site_aniso_U_11
_atom_site_aniso_U_22
_atom_site_aniso_U_33
_atom_site_aniso_U_23
_atom_site_aniso_U_13
_atom_site_aniso_U_12
Ag1 0.04711(12) 0.05444(13) 0.02037(10) -0.00009(7) -0.00689(7) 0.00349(8)
C1 0.0420(16) 0.0233(13) 0.0371(15) 0.000 0.0058(13) 0.000
C2 0.0405(16) 0.0298(15) 0.053(2) 0.000 -0.0019(15) 0.000
C3 0.0370(16) 0.0357(17) 0.076(3) 0.000 0.0126(17) 0.000
C4 0.0499(18) 0.0267(14) 0.060(2) 0.000 0.0244(17) 0.000
C5 0.0433(16) 0.0245(14) 0.0394(16) 0.000 0.0123(13) 0.000
C6 0.0351(14) 0.0259(13) 0.0331(14) 0.000 0.0051(12) 0.000
C7 0.060(2) 0.0342(16) 0.0341(17) 0.000 0.0136(15) 0.000
C8 0.0574(13) 0.0333(11) 0.0287(10) -0.0034(9) -0.0095(10) 0.0009(10)
C9 0.0554(13) 0.0268(11) 0.0307(11) -0.0005(9) -0.0097(9) 0.0042(10)
C10 0.0331(9) 0.0301(10) 0.0211(9) 0.0018(7) 0.0009(7) 0.0012(8)
C11 0.0777(17) 0.0289(11) 0.0314(11) 0.0040(9) -0.0133(11) -0.0065(11)
C12 0.0780(17) 0.0349(12) 0.0305(11) 0.0081(10) -0.0116(11) -0.0035(12)
C13 0.0638(14) 0.0275(11) 0.0273(10) 0.0003(9) -0.0073(10) -0.0026(10)
C14 0.0589(13) 0.0330(12) 0.0278(10) 0.0040(9) -0.0048(9) 0.0001(10)
C15 0.0582(14) 0.0356(12) 0.0276(10) -0.0032(9) -0.0063(9) -0.0085(10)
C16 0.0562(13) 0.0281(10) 0.0278(10) 0.0020(8) -0.0047(9) -0.0038(10)
C17 0.0334(9) 0.0268(10) 0.0198(9) 0.0004(7) 0.0012(7) 0.0010(7)
N1 0.0385(9) 0.0375(9) 0.0193(8) 0.0010(7) -0.0025(7) -0.0001(7)
N2 0.0438(10) 0.0377(10) 0.0231(8) 0.0037(7) -0.0034(7) 0.0013(8)
O1 0.0665(17) 0.082(2) 0.0331(13) 0.000 -0.0124(12) 0.000
O2 0.1097(17) 0.0730(14) 0.0477(11) -0.0221(10) 0.0336(11) -0.0477(13)
O3 0.0763(18) 0.082(2) 0.0392(14) 0.000 0.0264(13) 0.000
O4 0.0515(14) 0.083(2) 0.0331(12) 0.000 0.0054(11) 0.000
O5 0.0625(16) 0.0610(17) 0.076(2) 0.000 0.0396(15) 0.000
OW1 0.0566(16) 0.099(2) 0.0429(15) 0.000 0.0048(13) 0.000
OW2 0.0797(14) 0.0441(10) 0.0643(13) 0.0014(9) 0.0209(11) -0.0075(10)
S1 0.0509(4) 0.0298(4) 0.0251(3) 0.000 -0.0019(3) 0.000

loop_
_atom_type_symbol
_atom_type_description
_atom_type_scat_dispersion_real
_atom_type_scat_dispersion_imag
_atom_type_scat_source
C C 0.0033 0.0016 'International Tables Vol C Tables 4.2.6.8 and 6.1.1.4'
H H 0.0000 0.0000 'International Tables Vol C Tables 4.2.6.8 and 6.1.1.4'
N N 0.0061 0.0033 'International Tables Vol C Tables 4.2.6.8 and 6.1.1.4'
O O 0.0106 0.0060 'International Tables Vol C Tables 4.2.6.8 and 6.1.1.4'
S S 0.1246 0.1234 'International Tables Vol C Tables 4.2.6.8 and 6.1.1.4'
Ag Ag -0.8971 1.1015 'International Tables Vol C Tables 4.2.6.8 and 6.1.1.4'

loop_
_geom_angle_atom_site_label_1
_geom_angle_atom_site_label_2
_geom_angle_atom_site_label_3
_geom_angle
_geom_angle_site_symmetry_1
_geom_angle_site_symmetry_3
_geom_angle_publ_flag
N2 Ag1 N1 173.37(7) . 1_454 ?
N2 Ag1 Ag1 83.91(5) . 3_565 ?
N1 Ag1 Ag1 102.43(5) 1_454 3_565 ?
C6 C1 C2 119.2(3) . . ?
C6 C1 S1 119.5(2) . . ?
C2 C1 S1 121.3(3) . . ?
C3 C2 C1 120.4(3) . . ?
C3 C2 H2 119.8 . . ?
C1 C2 H2 119.8 . . ?
C2 C3 C4 121.0(3) . . ?
C2 C3 H3 119.5 . . ?
C4 C3 H3 119.5 . . ?
O5 C4 C3 120.7(3) . . ?
O5 C4 C5 119.7(3) . . ?
C3 C4 C5 119.6(3) . . ?
C6 C5 C4 118.6(3) . . ?
C6 C5 C7 120.6(3) . . ?
C4 C5 C7 120.8(3) . . ?
C1 C6 C5 121.2(3) . . ?
C1 C6 H6 119.4 . . ?
C5 C6 H6 119.4 . . ?
O4 C7 O3 125.0(3) . . ?
O4 C7 C5 119.3(3) . . ?
O3 C7 C5 115.8(3) . . ?
N2 C8 C9 123.6(2) . . ?
N2 C8 H8A 118.2 . . ?
C9 C8 H8A 118.2 . . ?
C8 C9 C10 120.1(2) . . ?
C8 C9 H9A 120.0 . . ?
C10 C9 H9A 120.0 . . ?
C11 C10 C9 116.30(19) . . ?
C11 C10 C17 122.16(18) . . ?
C9 C10 C17 121.52(18) . . ?
C10 C11 C12 120.1(2) . . ?
C10 C11 H11A 119.9 . . ?
C12 C11 H11A 119.9 . . ?
N2 C12 C11 123.4(2) . . ?
N2 C12 H12A 118.3 . . ?
C11 C12 H12A 118.3 . . ?
C14 C13 C17 121.0(2) . . ?
C14 C13 H13A 119.5 . . ?
C17 C13 H13A 119.5 . . ?
N1 C14 C13 122.6(2) . . ?
N1 C14 H14A 118.7 . . ?
C13 C14 H14A 118.7 . . ?
N1 C15 C16 123.6(2) . . ?
N1 C15 H15A 118.2 . . ?
C16 C15 H15A 118.2 . . ?
C15 C16 C17 119.8(2) . . ?
C15 C16 H16A 120.1 . . ?
C17 C16 H16A 120.1 . . ?
C16 C17 C13 116.13(19) . . ?
C16 C17 C10 122.20(18) . . ?
C13 C17 C10 121.66(18) . . ?
C15 N1 C14 116.87(19) . . ?
C15 N1 Ag1 121.39(14) . 1_656 ?
C14 N1 Ag1 121.68(15) . 1_656 ?
C12 N2 C8 116.4(2) . . ?
C12 N2 Ag1 123.93(15) . . ?
C8 N2 Ag1 119.56(15) . . ?
C4 O5 H7A 107(3) . . ?
HW1A OW1 HW1B 100.4(15) . . ?
HW2A OW2 HW2B 102.0(14) . . ?
O1 S1 O2 111.91(12) . . ?
O1 S1 O2 111.91(12) . 4_565 ?
O2 S1 O2 112.8(2) . 4_565 ?
O1 S1 C1 107.70(17) . . ?
O2 S1 C1 106.03(10) . . ?
O2 S1 C1 106.03(10) 4_565 . ?

loop_
_geom_bond_atom_site_label_1
_geom_bond_atom_site_label_2
_geom_bond_distance
_geom_bond_site_symmetry_2
_geom_bond_publ_flag
Ag1 N2 2.154(2) . ?
Ag1 N1 2.154(2) 1_454 ?
Ag1 Ag1 3.3323(9) 3_565 ?
C1 C6 1.384(4) . ?
C1 C2 1.396(4) . ?
C1 S1 1.767(3) . ?
C2 C3 1.368(5) . ?
C2 H2 0.9300 . ?
C3 C4 1.386(5) . ?
C3 H3 0.9300 . ?
C4 O5 1.338(4) . ?
C4 C5 1.413(5) . ?
C5 C6 1.392(4) . ?
C5 C7 1.501(5) . ?
C6 H6 0.9300 . ?
C7 O4 1.242(4) . ?
C7 O3 1.270(4) . ?
C8 N2 1.336(3) . ?
C8 C9 1.375(3) . ?
C8 H8A 0.9300 . ?
C9 C10 1.384(3) . ?
C9 H9A 0.9300 . ?
C10 C11 1.380(3) . ?
C10 C17 1.479(3) . ?
C11 C12 1.383(3) . ?
C11 H11A 0.9300 . ?
C12 N2 1.330(3) . ?
C12 H12A 0.9300 . ?
C13 C14 1.377(3) . ?
C13 C17 1.387(3) . ?
C13 H13A 0.9300 . ?
C14 N1 1.337(3) . ?
C14 H14A 0.9300 . ?
C15 N1 1.337(3) . ?
C15 C16 1.381(3) . ?
C15 H15A 0.9300 . ?
C16 C17 1.385(3) . ?
C16 H16A 0.9300 . ?
N1 Ag1 2.1541(19) 1_656 ?
O1 S1 1.429(3) . ?
O2 S1 1.441(2) . ?
O5 H7A 0.84(3) . ?
OW1 HW1A 0.851(10) . ?
OW1 HW1B 0.852(10) . ?
OW2 HW2A 0.842(10) . ?
OW2 HW2B 0.846(10) . ?
S1 O2 1.441(2) 4_565 ?

loop_
_geom_hbond_atom_site_label_D
_geom_hbond_atom_site_label_H
_geom_hbond_atom_site_label_A
_geom_hbond_distance_DH
_geom_hbond_distance_HA
_geom_hbond_distance_DA
_geom_hbond_angle_DHA
_geom_hbond_site_symmetry_A
OW2 HW2B O2 0.846(10) 1.991(10) 2.825(3) 169(2) 1_456
OW2 HW2A OW1 0.842(10) 1.932(10) 2.770(3) 173(2) .
OW1 HW1A O4 0.851(10) 1.884(14) 2.689(4) 157(3) 1_455
O5 H7A O3 0.84(3) 1.67(4) 2.454(4) 153(4) .
OW1 HW1B O1 0.852(10) 1.956(15) 2.752(4) 155(3) 1_556

loop_
_geom_torsion_atom_site_label_1
_geom_torsion_atom_site_label_2
_geom_torsion_atom_site_label_3
_geom_torsion_atom_site_label_4
_geom_torsion
_geom_torsion_site_symmetry_1
_geom_torsion_site_symmetry_2
_geom_torsion_site_symmetry_3
_geom_torsion_site_symmetry_4
_geom_torsion_publ_flag
C6 C1 C2 C3 0.0 . . . . ?
S1 C1 C2 C3 180.0 . . . . ?
C1 C2 C3 C4 0.0 . . . . ?
C2 C3 C4 O5 180.0 . . . . ?
C2 C3 C4 C5 0.0 . . . . ?
O5 C4 C5 C6 180.000(1) . . . . ?
C3 C4 C5 C6 0.0 . . . . ?
O5 C4 C5 C7 0.0 . . . . ?
C3 C4 C5 C7 180.000(1) . . . . ?
C2 C1 C6 C5 0.0 . . . . ?
S1 C1 C6 C5 180.0 . . . . ?
C4 C5 C6 C1 0.0 . . . . ?
C7 C5 C6 C1 180.0 . . . . ?
C6 C5 C7 O4 0.000(1) . . . . ?
C4 C5 C7 O4 180.0 . . . . ?
C6 C5 C7 O3 180.000(1) . . . . ?
C4 C5 C7 O3 0.000(1) . . . . ?
N2 C8 C9 C10 0.8(4) . . . . ?
C8 C9 C10 C11 -2.9(4) . . . . ?
C8 C9 C10 C17 175.9(2) . . . . ?
C9 C10 C11 C12 2.8(4) . . . . ?
C17 C10 C11 C12 -176.0(2) . . . . ?
C10 C11 C12 N2 -0.5(5) . . . . ?
C17 C13 C14 N1 0.1(4) . . . . ?
N1 C15 C16 C17 0.9(4) . . . . ?
C15 C16 C17 C13 -0.3(4) . . . . ?
C15 C16 C17 C10 178.9(2) . . . . ?
C14 C13 C17 C16 -0.2(4) . . . . ?
C14 C13 C17 C10 -179.4(2) . . . . ?
C11 C10 C17 C16 -6.2(4) . . . . ?
C9 C10 C17 C16 175.1(2) . . . . ?
C11 C10 C17 C13 172.9(2) . . . . ?
C9 C10 C17 C13 -5.8(3) . . . . ?
C16 C15 N1 C14 -1.0(4) . . . . ?
C16 C15 N1 Ag1 176.3(2) . . . 1_656 ?
C13 C14 N1 C15 0.4(4) . . . . ?
C13 C14 N1 Ag1 -176.8(2) . . . 1_656 ?
C11 C12 N2 C8 -1.8(4) . . . . ?
C11 C12 N2 Ag1 174.4(2) . . . . ?
C9 C8 N2 C12 1.6(4) . . . . ?
C9 C8 N2 Ag1 -174.7(2) . . . . ?
Ag1 Ag1 N2 C12 -97.8(2) 3_565 . . . ?
Ag1 Ag1 N2 C8 78.28(18) 3_565 . . . ?
C6 C1 S1 O1 180.0 . . . . ?
C2 C1 S1 O1 0.0 . . . . ?
C6 C1 S1 O2 -60.06(12) . . . . ?
C2 C1 S1 O2 119.94(12) . . . . ?
C6 C1 S1 O2 60.06(12) . . . 4_565 ?
C2 C1 S1 O2 -119.94(12) . . . 4_565 ?
